data_7704576
loop_
_publ_author_name
'Paul, Lucas A.'
'Rajabi, Sheida'
'Jooss, Christian'
'Meyer, Franc'
'Ebrahimi, Fatemeh'
'Siewert, Inke'

_publ_section_title
;
 A dinuclear rhenium complex in the electrochemically driven homogeneous
 and heterogeneous H<sup>+</sup>/CO<sub>2</sub>-reduction.
;
_journal_issue 24
_journal_name_full 'Dalton transactions (Cambridge, England : 2003)'
_journal_page_first 8367
_journal_page_last 8374
_journal_paper_doi 10.1039/d0dt00381f
_journal_volume 49
_journal_year 2020
_chemical_formula_moiety 'C46 H28 Cl2 N6 O7 Re2, 6[C3H7NO]'
_chemical_formula_sum 'C64 H70 Cl2 N12 O13 Re2'
_chemical_formula_weight 1658.62
_space_group_crystal_system triclinic
_space_group_IT_number 2
_space_group_name_Hall '-P 1'
_space_group_name_H-M_alt 'P -1'
_atom_sites_solution_hydrogens mixed
_audit_creation_method SHELXL-2018/3
_audit_update_record
;
2020-06-01 deposited with the CCDC.	2020-06-03 downloaded from the CCDC.
;
_cell_angle_alpha 92.208(4)
_cell_angle_beta 97.473(3)
_cell_angle_gamma 99.790(5)
_cell_formula_units_Z 2
_cell_length_a 8.9050(9)
_cell_length_b 20.176(3)
_cell_length_c 20.556(2)
_cell_measurement_reflns_used 9909
_cell_measurement_temperature 100(2)
_cell_measurement_theta_max 28.14
_cell_measurement_theta_min 2.31
_cell_volume 3601.6(7)
_computing_structure_refinement 'SHELXL-2018/3 (Sheldrick, 2018)'
_computing_structure_solution 'SHELXT 2014/5 (Sheldrick, 2014)'
_diffrn_ambient_temperature 100(2)
_diffrn_measured_fraction_theta_full 0.999
_diffrn_measured_fraction_theta_max 0.989
_diffrn_measurement_device_type 'Bruker APEX-II CCD'
_diffrn_measurement_method '\f and \w scans'
_diffrn_radiation_type MoK\a
_diffrn_radiation_wavelength 0.71073
_diffrn_reflns_av_R_equivalents 0.1433
_diffrn_reflns_av_unetI/netI 0.0777
_diffrn_reflns_Laue_measured_fraction_full 0.999
_diffrn_reflns_Laue_measured_fraction_max 0.989
_diffrn_reflns_limit_h_max 9
_diffrn_reflns_limit_h_min -12
_diffrn_reflns_limit_k_max 27
_diffrn_reflns_limit_k_min -27
_diffrn_reflns_limit_l_max 28
_diffrn_reflns_limit_l_min -28
_diffrn_reflns_number 183498
_diffrn_reflns_point_group_measured_fraction_full 0.999
_diffrn_reflns_point_group_measured_fraction_max 0.989
_diffrn_reflns_theta_full 25.242
_diffrn_reflns_theta_max 29.221
_diffrn_reflns_theta_min 2.193
_exptl_absorpt_coefficient_mu 3.468
_exptl_absorpt_correction_T_max 0.7458
_exptl_absorpt_correction_T_min 0.6445
_exptl_absorpt_correction_type multi-scan
_exptl_absorpt_process_details 'SADABS V2014/4, Bruker AXS Inc., Madison, WI, USA.'
_exptl_crystal_colour yellow
_exptl_crystal_density_diffrn 1.529
_exptl_crystal_description block
_exptl_crystal_F_000 1652
_exptl_crystal_recrystallization_method 'Re-crystallisation from solvent'
_exptl_crystal_size_max 0.111
_exptl_crystal_size_mid 0.093
_exptl_crystal_size_min 0.066
_refine_diff_density_max 2.156
_refine_diff_density_min -1.584
_refine_diff_density_rms 0.137
_refine_ls_extinction_method none
_refine_ls_goodness_of_fit_ref 1.042
_refine_ls_hydrogen_treatment mixed
_refine_ls_matrix_type full
_refine_ls_number_parameters 574
_refine_ls_number_reflns 19341
_refine_ls_number_restraints 0
_refine_ls_restrained_S_all 1.042
_refine_ls_R_factor_all 0.0872
_refine_ls_R_factor_gt 0.0434
_refine_ls_shift/su_max 0.002
_refine_ls_shift/su_mean 0.000
_refine_ls_structure_factor_coef Fsqd
_refine_ls_weighting_details 'w=1/[\s^2^(Fo^2^)+(0.0458P)^2^+2.5420P] where P=(Fo^2^+2Fc^2^)/3'
_refine_ls_weighting_scheme calc
_refine_ls_wR_factor_gt 0.0894
_refine_ls_wR_factor_ref 0.1001
_reflns_Friedel_coverage 0.000
_reflns_number_gt 12815
_reflns_number_total 19341
_reflns_threshold_expression 'I > 2\s(I)'
_cod_data_source_file d0dt00381f2.cif
_cod_data_source_block mo_cv_lap_is_111017_0m_a_sq
_cod_depositor_comments 'Adding full bibliography for 7704576.cif.'
_cod_database_code 7704576
_shelx_shelxl_version_number 2018/3
_shelx_space_group_comment
;
The symmetry employed for this shelxl refinement is uniquely defined
by the following loop, which should always be used as a source of
symmetry information in preference to the above space-group names.
They are only intended as comments.
;

loop_
_space_group_symop_operation_xyz
'x, y, z'
'-x, -y, -z'

loop_
_atom_site_label
_atom_site_type_symbol
_atom_site_fract_x
_atom_site_fract_y
_atom_site_fract_z
_atom_site_U_iso_or_equiv
_atom_site_adp_type
_atom_site_occupancy
_atom_site_site_symmetry_order
_atom_site_calc_flag
_atom_site_refinement_flags_posn
_atom_site_refinement_flags_adp
_atom_site_refinement_flags_occupancy
_atom_site_disorder_assembly
_atom_site_disorder_group
Re1 Re 0.24907(2) 0.88630(2) 0.32436(2) 0.03003(6) Uani 1 1 d . . . . .
Cl1 Cl 0.17938(15) 0.84543(7) 0.43033(7) 0.0391(3) Uani 1 1 d . . . . .
O1 O 0.4090(4) 0.72724(18) 0.19258(17) 0.0296(8) Uani 1 1 d . . . . .
N1 N 0.4599(4) 0.8381(2) 0.34393(18) 0.0237(9) Uani 1 1 d . . . . .
C1 C 0.3078(5) 0.6996(2) 0.2318(2) 0.0212(10) Uani 1 1 d . . . . .
Cl2 Cl 0.11260(14) 0.43696(7) 0.17045(5) 0.0298(3) Uani 1 1 d . . . . .
O2 O 0.0009(5) 0.9745(2) 0.3137(2) 0.0569(12) Uani 1 1 d . . . . .
Re2 Re 0.35885(2) 0.51727(2) 0.17606(2) 0.02101(6) Uani 1 1 d . . . . .
N2 N 0.4204(4) 0.9598(2) 0.3821(2) 0.0276(9) Uani 1 1 d . . . . .
C2 C 0.1788(5) 0.6500(2) 0.2108(2) 0.0214(10) Uani 1 1 d . . . . .
O3 O 0.3386(6) 0.9329(3) 0.1929(2) 0.0739(15) Uani 1 1 d . . . . .
N3 N 0.6564(4) 0.9978(2) 0.4333(2) 0.0312(10) Uani 1 1 d . . . . .
C3 C 0.0797(5) 0.6254(2) 0.2543(2) 0.0184(9) Uani 1 1 d . . . . .
H3 H -0.007179 0.591537 0.239257 0.022 Uiso 1 1 calc R U . . .
O4 O 0.0050(4) 0.7786(2) 0.2412(2) 0.0504(12) Uani 1 1 d . . . . .
N4 N 0.2138(4) 0.57899(19) 0.11615(16) 0.0177(8) Uani 1 1 d . . . . .
C4 C 0.1060(4) 0.6500(2) 0.3201(2) 0.0198(10) Uani 1 1 d . . . . .
N5 N 0.3468(4) 0.4804(2) 0.07645(16) 0.0191(8) Uani 1 1 d . . . . .
O5 O 0.5599(6) 0.4198(3) 0.2355(2) 0.0740(17) Uani 1 1 d . . . . .
C5 C 0.2314(5) 0.7007(2) 0.3406(2) 0.0243(11) Uani 1 1 d . . . . .
H5 H 0.248575 0.718566 0.384944 0.029 Uiso 1 1 calc R U . . .
O6 O 0.6528(4) 0.6223(2) 0.18525(16) 0.0349(9) Uani 1 1 d . . . . .
N6 N 0.2696(4) 0.4797(2) -0.02996(17) 0.0232(9) Uani 1 1 d . . . . .
C6 C 0.3323(5) 0.7258(2) 0.2976(2) 0.0233(10) Uani 1 1 d . . . . .
C7 C 0.4729(5) 0.7758(2) 0.3228(2) 0.0230(10) Uani 1 1 d . . . . .
O7 O 0.3618(3) 0.56248(17) 0.32063(14) 0.0260(7) Uani 1 1 d . . . . .
C8 C 0.6142(5) 0.7545(3) 0.3265(2) 0.0267(11) Uani 1 1 d . . . . .
H8 H 0.620778 0.711640 0.307505 0.032 Uiso 1 1 calc R U . . .
C9 C 0.7456(5) 0.7962(3) 0.3582(3) 0.0332(12) Uani 1 1 d . . . . .
H9 H 0.841707 0.781201 0.363133 0.040 Uiso 1 1 calc R U . . .
C00J C -0.0040(5) 0.6249(2) 0.3665(2) 0.0187(9) Uani 1 1 d . . . . .
C00M C -0.1618(5) 0.6192(2) 0.3445(2) 0.0231(10) Uani 1 1 d . . . . .
H00M H -0.194952 0.628180 0.300450 0.028 Uiso 1 1 calc R U . . .
C00W C 0.0445(5) 0.6093(2) 0.4314(2) 0.0190(9) Uani 1 1 d . . . . .
C00Z C -0.0197(5) 0.5811(2) 0.5416(2) 0.0212(10) Uani 1 1 d . . . . .
C10 C 0.7348(5) 0.8598(3) 0.3824(2) 0.0315(12) Uani 1 1 d . . . . .
H10 H 0.823353 0.889507 0.403662 0.038 Uiso 1 1 calc R U . . .
H09 H 0.391(6) 0.715(3) 0.154(3) 0.037(16) Uiso 1 1 d . . . . .
C011 C -0.0669(5) 0.5923(2) 0.4743(2) 0.0175(9) Uani 1 1 d . . . . .
C11 C 0.5902(5) 0.8795(2) 0.3749(2) 0.0264(11) Uani 1 1 d . . . . .
C12 C 0.5620(5) 0.9452(3) 0.3973(2) 0.0299(12) Uani 1 1 d . . . . .
C13 C 0.5717(6) 1.0475(3) 0.4406(3) 0.0356(13) Uani 1 1 d . . . . .
H13 H 0.607457 1.090330 0.463282 0.043 Uiso 1 1 calc R U . . .
C014 C 0.2035(5) 0.6080(3) 0.4565(2) 0.0246(11) Uani 1 1 d . . . . .
H014 H 0.279491 0.616055 0.427981 0.029 Uiso 1 1 calc R U . . .
C14 C 0.4269(6) 1.0242(3) 0.4095(3) 0.0352(13) Uani 1 1 d . . . . .
H14 H 0.343571 1.048209 0.406986 0.042 Uiso 1 1 calc R U . . .
C16 C 0.0940(6) 0.9405(3) 0.3174(3) 0.0451(15) Uani 1 1 d . . . . .
C15 C 0.8190(6) 1.0039(3) 0.4601(3) 0.0475(16) Uani 1 1 d . . . . .
H15A H 0.880573 1.003605 0.423954 0.071 Uiso 1 1 calc R U . . .
H15B H 0.832935 0.966001 0.487292 0.071 Uiso 1 1 calc R U . . .
H15C H 0.852355 1.046314 0.487067 0.071 Uiso 1 1 calc R U . . .
C018 C 0.0746(6) 0.5622(3) 0.6740(2) 0.0339(12) Uani 1 1 d . . . . .
H018 H 0.106899 0.555795 0.718856 0.041 Uiso 1 1 calc R U . . .
C18 C 0.0983(6) 0.8165(3) 0.2734(3) 0.0374(13) Uani 1 1 d . . . . .
C17 C 0.3074(7) 0.9161(4) 0.2431(3) 0.0541(18) Uani 1 1 d . . . . .
C019 C 0.1376(5) 0.5834(2) 0.5652(2) 0.0220(10) Uani 1 1 d . . . . .
C19 C 0.1449(5) 0.6274(2) 0.1394(2) 0.0211(10) Uani 1 1 d . . . . .
C01E C 0.2461(5) 0.5957(3) 0.5199(2) 0.0290(12) Uani 1 1 d . . . . .
H01E H 0.351519 0.595161 0.534586 0.035 Uiso 1 1 calc R U . . .
C01F C 0.1814(6) 0.5740(3) 0.6303(2) 0.0292(11) Uani 1 1 d . . . . .
H01F H 0.287256 0.575499 0.645846 0.035 Uiso 1 1 calc R U . . .
C01H C -0.2696(5) 0.6007(3) 0.3861(2) 0.0279(11) Uani 1 1 d . . . . .
H01H H -0.375860 0.596592 0.369819 0.033 Uiso 1 1 calc R U . . .
C01I C -0.2256(5) 0.5878(2) 0.4517(2) 0.0235(10) Uani 1 1 d . . . . .
C01J C -0.1290(5) 0.5679(3) 0.5857(2) 0.0279(11) Uani 1 1 d . . . . .
C01L C -0.3344(6) 0.5716(3) 0.4968(3) 0.0349(13) Uani 1 1 d . . . . .
H01L H -0.441149 0.566336 0.481031 0.042 Uiso 1 1 calc R U . . .
C01Q C -0.0799(6) 0.5601(3) 0.6513(3) 0.0401(14) Uani 1 1 d . . . . .
H01Q H -0.153186 0.553163 0.681171 0.048 Uiso 1 1 calc R U . . .
C01S C -0.2905(5) 0.5637(3) 0.5604(3) 0.0374(13) Uani 1 1 d . . . . .
H01S H -0.365782 0.555215 0.589211 0.045 Uiso 1 1 calc R U . . .
C20 C 0.0460(5) 0.6605(2) 0.0987(2) 0.0263(11) Uani 1 1 d . . . . .
H20 H -0.002344 0.693950 0.117055 0.032 Uiso 1 1 calc R U . . .
C21 C 0.0197(5) 0.6441(3) 0.0321(2) 0.0269(11) Uani 1 1 d . . . . .
H21 H -0.046701 0.666050 0.003799 0.032 Uiso 1 1 calc R U . . .
C22 C 0.0917(5) 0.5952(2) 0.0071(2) 0.0195(9) Uani 1 1 d . . . . .
H22 H 0.076224 0.583467 -0.038829 0.023 Uiso 1 1 calc R U . . .
C23 C 0.1869(5) 0.5634(2) 0.04952(18) 0.0183(9) Uani 1 1 d . . . . .
C24 C 0.2658(5) 0.5095(2) 0.03050(19) 0.0201(10) Uani 1 1 d . . . . .
C26 C 0.4008(5) 0.4302(2) 0.0455(2) 0.0248(10) Uani 1 1 d . . . . .
H26 H 0.461258 0.400586 0.066485 0.030 Uiso 1 1 calc R U . . .
C27 C 0.2037(5) 0.4982(3) -0.0944(2) 0.0298(12) Uani 1 1 d . . . . .
H27A H 0.236778 0.471689 -0.129056 0.045 Uiso 1 1 calc R U . . .
H27B H 0.239005 0.546270 -0.099013 0.045 Uiso 1 1 calc R U . . .
H27C H 0.091114 0.488986 -0.098092 0.045 Uiso 1 1 calc R U . . .
C28 C 0.4830(7) 0.4563(3) 0.2132(3) 0.0424(15) Uani 1 1 d . . . . .
C29 C 0.5415(5) 0.5835(3) 0.17944(19) 0.0252(11) Uani 1 1 d . . . . .
C30 C 0.3555(5) 0.5472(2) 0.2655(2) 0.0205(10) Uani 1 1 d . . . . .
C25 C 0.3546(5) 0.4294(3) -0.0200(2) 0.0256(11) Uani 1 1 d . . . . .
H25 H 0.376917 0.399568 -0.052874 0.031 Uiso 1 1 calc R U . . .

loop_
_atom_site_aniso_label
_atom_site_aniso_U_11
_atom_site_aniso_U_22
_atom_site_aniso_U_33
_atom_site_aniso_U_23
_atom_site_aniso_U_13
_atom_site_aniso_U_12
Re1 0.01776(10) 0.03895(14) 0.03130(12) -0.01664(10) -0.00075(8) 0.00649(9)
Cl1 0.0357(7) 0.0363(8) 0.0415(7) -0.0224(6) 0.0172(6) -0.0073(6)
O1 0.0233(18) 0.041(2) 0.0231(18) -0.0057(16) 0.0086(15) -0.0003(15)
N1 0.0149(18) 0.033(2) 0.0215(19) -0.0099(17) 0.0020(15) 0.0037(16)
C1 0.019(2) 0.025(3) 0.020(2) -0.0034(19) 0.0044(18) 0.0048(19)
Cl2 0.0303(6) 0.0391(7) 0.0185(5) 0.0031(5) 0.0023(5) 0.0023(5)
O2 0.038(2) 0.057(3) 0.079(3) -0.016(2) 0.001(2) 0.026(2)
Re2 0.01650(9) 0.03682(12) 0.00962(8) -0.00712(7) -0.00256(6) 0.00972(8)
N2 0.020(2) 0.029(2) 0.033(2) -0.0087(18) 0.0028(17) 0.0032(17)
C2 0.018(2) 0.031(3) 0.013(2) -0.0080(19) -0.0012(17) 0.0060(19)
O3 0.087(4) 0.096(4) 0.045(3) 0.011(3) 0.010(3) 0.032(3)
N3 0.020(2) 0.034(2) 0.034(2) -0.0150(19) 0.0013(17) -0.0034(18)
C3 0.013(2) 0.026(3) 0.016(2) -0.0048(18) 0.0002(16) 0.0028(18)
O4 0.030(2) 0.051(3) 0.062(3) -0.036(2) -0.0213(19) 0.0148(18)
N4 0.0130(17) 0.026(2) 0.0129(17) -0.0053(15) 0.0015(13) 0.0024(15)
C4 0.0075(19) 0.036(3) 0.016(2) -0.0065(19) 0.0003(16) 0.0043(18)
N5 0.0117(17) 0.037(2) 0.0078(16) -0.0059(15) -0.0009(13) 0.0065(16)
O5 0.086(4) 0.091(4) 0.050(3) -0.023(3) -0.039(2) 0.071(3)
C5 0.021(2) 0.042(3) 0.011(2) -0.008(2) 0.0005(17) 0.012(2)
O6 0.0230(18) 0.059(3) 0.0201(17) -0.0129(17) 0.0006(14) 0.0048(18)
N6 0.0132(18) 0.041(2) 0.0125(17) -0.0095(17) -0.0019(14) 0.0025(17)
C6 0.016(2) 0.034(3) 0.020(2) -0.009(2) 0.0039(17) 0.0054(19)
C7 0.020(2) 0.029(3) 0.017(2) -0.0060(19) 0.0016(18) -0.0009(19)
O7 0.0213(16) 0.046(2) 0.0105(15) -0.0021(14) -0.0033(12) 0.0108(15)
C8 0.016(2) 0.035(3) 0.026(2) -0.011(2) 0.0009(18) 0.002(2)
C9 0.015(2) 0.043(3) 0.041(3) -0.013(2) 0.002(2) 0.008(2)
C00J 0.013(2) 0.027(3) 0.014(2) -0.0089(18) 0.0000(16) 0.0047(18)
C00M 0.019(2) 0.034(3) 0.017(2) -0.002(2) -0.0003(17) 0.007(2)
C00W 0.0097(19) 0.029(3) 0.017(2) -0.0088(18) -0.0018(16) 0.0049(18)
C00Z 0.020(2) 0.022(3) 0.021(2) 0.0015(19) 0.0031(18) -0.0002(19)
C10 0.014(2) 0.041(3) 0.035(3) -0.015(2) -0.0022(19) 0.000(2)
C011 0.014(2) 0.022(2) 0.017(2) -0.0039(18) 0.0003(16) 0.0063(18)
C11 0.018(2) 0.031(3) 0.027(2) -0.011(2) 0.0034(19) -0.001(2)
C12 0.022(2) 0.037(3) 0.027(3) -0.014(2) 0.001(2) -0.001(2)
C13 0.033(3) 0.027(3) 0.045(3) -0.015(2) 0.009(2) 0.002(2)
C014 0.013(2) 0.042(3) 0.020(2) -0.004(2) 0.0036(17) 0.009(2)
C14 0.030(3) 0.033(3) 0.041(3) -0.011(2) 0.005(2) 0.007(2)
C16 0.029(3) 0.045(4) 0.057(4) -0.024(3) 0.002(3) 0.002(3)
C15 0.022(3) 0.049(4) 0.064(4) -0.035(3) -0.008(3) 0.001(2)
C018 0.034(3) 0.045(3) 0.021(2) 0.010(2) 0.002(2) 0.002(2)
C18 0.027(3) 0.042(3) 0.044(3) -0.013(3) -0.003(2) 0.015(2)
C17 0.047(4) 0.071(5) 0.045(4) -0.022(3) -0.005(3) 0.027(3)
C019 0.020(2) 0.028(3) 0.017(2) -0.0030(19) 0.0028(17) 0.0028(19)
C19 0.019(2) 0.027(3) 0.015(2) -0.0045(18) -0.0038(17) 0.0009(19)
C01E 0.013(2) 0.050(3) 0.023(2) -0.011(2) -0.0054(18) 0.010(2)
C01F 0.029(3) 0.040(3) 0.018(2) -0.001(2) -0.0009(19) 0.007(2)
C01H 0.014(2) 0.041(3) 0.027(3) -0.002(2) -0.0029(18) 0.005(2)
C01I 0.015(2) 0.029(3) 0.025(2) 0.000(2) 0.0011(18) 0.0027(19)
C01J 0.024(2) 0.036(3) 0.023(2) 0.003(2) 0.0040(19) 0.003(2)
C01L 0.016(2) 0.054(4) 0.033(3) 0.014(3) 0.003(2) 0.001(2)
C01Q 0.030(3) 0.063(4) 0.029(3) 0.016(3) 0.013(2) 0.001(3)
C01S 0.015(2) 0.058(4) 0.040(3) 0.015(3) 0.010(2) 0.003(2)
C20 0.029(3) 0.029(3) 0.021(2) -0.004(2) 0.0010(19) 0.008(2)
C21 0.026(2) 0.037(3) 0.017(2) 0.002(2) -0.0026(19) 0.010(2)
C22 0.018(2) 0.024(2) 0.013(2) -0.0028(18) -0.0004(16) -0.0036(18)
C23 0.014(2) 0.035(3) 0.0036(17) -0.0046(17) -0.0011(15) -0.0011(18)
C24 0.012(2) 0.034(3) 0.0107(19) -0.0081(18) 0.0017(16) -0.0030(18)
C26 0.015(2) 0.035(3) 0.024(2) -0.009(2) 0.0005(18) 0.005(2)
C27 0.026(3) 0.054(3) 0.008(2) -0.007(2) -0.0010(18) 0.008(2)
C28 0.043(3) 0.056(4) 0.026(3) -0.020(3) -0.011(2) 0.019(3)
C29 0.027(3) 0.047(3) 0.0034(18) -0.0091(19) -0.0028(17) 0.016(2)
C30 0.0095(19) 0.031(3) 0.020(2) -0.0043(19) -0.0016(16) 0.0058(18)
C25 0.018(2) 0.039(3) 0.020(2) -0.011(2) 0.0060(18) 0.005(2)

loop_
_atom_type_symbol
_atom_type_description
_atom_type_scat_dispersion_real
_atom_type_scat_dispersion_imag
_atom_type_scat_source
C C 0.0033 0.0016 'International Tables Vol C Tables 4.2.6.8 and 6.1.1.4'
H H 0.0000 0.0000 'International Tables Vol C Tables 4.2.6.8 and 6.1.1.4'
Cl Cl 0.1484 0.1585 'International Tables Vol C Tables 4.2.6.8 and 6.1.1.4'
N N 0.0061 0.0033 'International Tables Vol C Tables 4.2.6.8 and 6.1.1.4'
O O 0.0106 0.0060 'International Tables Vol C Tables 4.2.6.8 and 6.1.1.4'
Re Re -1.0185 7.2310 'International Tables Vol C Tables 4.2.6.8 and 6.1.1.4'

loop_
_geom_angle_atom_site_label_1
_geom_angle_atom_site_label_2
_geom_angle_atom_site_label_3
_geom_angle
_geom_angle_site_symmetry_1
_geom_angle_site_symmetry_3
_geom_angle_publ_flag
C16 Re1 C17 89.9(3) . . ?
C16 Re1 C18 86.8(2) . . ?
C17 Re1 C18 87.2(3) . . ?
C16 Re1 N2 95.53(19) . . ?
C17 Re1 N2 93.7(2) . . ?
C18 Re1 N2 177.48(19) . . ?
C16 Re1 N1 169.51(19) . . ?
C17 Re1 N1 91.1(2) . . ?
C18 Re1 N1 103.67(18) . . ?
N2 Re1 N1 73.99(14) . . ?
C16 Re1 Cl1 91.9(2) . . ?
C17 Re1 Cl1 178.28(19) . . ?
C18 Re1 Cl1 92.91(18) . . ?
N2 Re1 Cl1 86.07(12) . . ?
N1 Re1 Cl1 87.23(10) . . ?
C1 O1 H09 118(4) . . ?
C7 N1 C11 117.8(4) . . ?
C7 N1 Re1 126.2(3) . . ?
C11 N1 Re1 115.6(3) . . ?
O1 C1 C2 124.6(4) . . ?
O1 C1 C6 116.5(4) . . ?
C2 C1 C6 118.8(4) . . ?
C28 Re2 C29 88.6(2) . . ?
C28 Re2 C30 85.0(2) . . ?
C29 Re2 C30 86.24(18) . . ?
C28 Re2 N5 95.92(18) . . ?
C29 Re2 N5 97.59(15) . . ?
C30 Re2 N5 176.07(16) . . ?
C28 Re2 N4 170.15(17) . . ?
C29 Re2 N4 93.24(17) . . ?
C30 Re2 N4 104.75(15) . . ?
N5 Re2 N4 74.25(13) . . ?
C28 Re2 Cl2 94.80(19) . . ?
C29 Re2 Cl2 176.49(14) . . ?
C30 Re2 Cl2 93.21(13) . . ?
N5 Re2 Cl2 82.92(10) . . ?
N4 Re2 Cl2 83.55(10) . . ?
C12 N2 C14 106.0(4) . . ?
C12 N2 Re1 118.2(3) . . ?
C14 N2 Re1 135.8(3) . . ?
C3 C2 C1 120.7(4) . . ?
C3 C2 C19 120.8(4) . . ?
C1 C2 C19 118.4(4) . . ?
C12 N3 C13 107.3(4) . . ?
C12 N3 C15 128.9(4) . . ?
C13 N3 C15 123.8(4) . . ?
C2 C3 C4 120.7(4) . . ?
C2 C3 H3 119.6 . . ?
C4 C3 H3 119.6 . . ?
C19 N4 C23 117.2(4) . . ?
C19 N4 Re2 126.2(3) . . ?
C23 N4 Re2 116.5(3) . . ?
C5 C4 C3 118.7(4) . . ?
C5 C4 C00J 120.6(4) . . ?
C3 C4 C00J 120.6(4) . . ?
C24 N5 C26 107.2(3) . . ?
C24 N5 Re2 117.4(3) . . ?
C26 N5 Re2 135.3(3) . . ?
C4 C5 C6 121.3(4) . . ?
C4 C5 H5 119.4 . . ?
C6 C5 H5 119.4 . . ?
C24 N6 C25 106.8(4) . . ?
C24 N6 C27 128.1(4) . . ?
C25 N6 C27 125.0(4) . . ?
C5 C6 C1 119.8(4) . . ?
C5 C6 C7 119.7(4) . . ?
C1 C6 C7 120.3(4) . . ?
N1 C7 C8 122.2(4) . . ?
N1 C7 C6 119.8(4) . . ?
C8 C7 C6 117.9(4) . . ?
C9 C8 C7 119.8(4) . . ?
C9 C8 H8 120.1 . . ?
C7 C8 H8 120.1 . . ?
C10 C9 C8 119.1(4) . . ?
C10 C9 H9 120.4 . . ?
C8 C9 H9 120.4 . . ?
C00M C00J C00W 119.3(4) . . ?
C00M C00J C4 117.7(4) . . ?
C00W C00J C4 122.9(4) . . ?
C01H C00M C00J 120.9(4) . . ?
C01H C00M H00M 119.5 . . ?
C00J C00M H00M 119.5 . . ?
C00J C00W C011 119.2(4) . . ?
C00J C00W C014 123.2(4) . . ?
C011 C00W C014 117.5(4) . . ?
C01J C00Z C019 118.9(4) . . ?
C01J C00Z C011 120.7(4) . . ?
C019 C00Z C011 120.4(4) . . ?
C9 C10 C11 118.6(4) . . ?
C9 C10 H10 120.7 . . ?
C11 C10 H10 120.7 . . ?
C01I C011 C00W 120.7(4) . . ?
C01I C011 C00Z 119.0(4) . . ?
C00W C011 C00Z 120.2(4) . . ?
N1 C11 C10 122.3(4) . . ?
N1 C11 C12 113.2(4) . . ?
C10 C11 C12 124.5(4) . . ?
N2 C12 N3 110.2(4) . . ?
N2 C12 C11 118.5(4) . . ?
N3 C12 C11 131.2(4) . . ?
C14 C13 N3 107.4(4) . . ?
C14 C13 H13 126.3 . . ?
N3 C13 H13 126.3 . . ?
C01E C014 C00W 121.4(4) . . ?
C01E C014 H014 119.3 . . ?
C00W C014 H014 119.3 . . ?
C13 C14 N2 109.1(5) . . ?
C13 C14 H14 125.5 . . ?
N2 C14 H14 125.5 . . ?
O2 C16 Re1 178.8(5) . . ?
N3 C15 H15A 109.5 . . ?
N3 C15 H15B 109.5 . . ?
H15A C15 H15B 109.5 . . ?
N3 C15 H15C 109.5 . . ?
H15A C15 H15C 109.5 . . ?
H15B C15 H15C 109.5 . . ?
C01Q C018 C01F 119.1(5) . . ?
C01Q C018 H018 120.4 . . ?
C01F C018 H018 120.4 . . ?
O4 C18 Re1 175.3(5) . . ?
O3 C17 Re1 177.9(6) . . ?
C01F C019 C00Z 119.6(4) . . ?
C01F C019 C01E 122.2(4) . . ?
C00Z C019 C01E 118.2(4) . . ?
N4 C19 C20 122.7(4) . . ?
N4 C19 C2 119.6(4) . . ?
C20 C19 C2 117.7(4) . . ?
C014 C01E C019 122.0(4) . . ?
C014 C01E H01E 119.0 . . ?
C019 C01E H01E 119.0 . . ?
C019 C01F C018 121.6(5) . . ?
C019 C01F H01F 119.2 . . ?
C018 C01F H01F 119.2 . . ?
C00M C01H C01I 121.4(4) . . ?
C00M C01H H01H 119.3 . . ?
C01I C01H H01H 119.3 . . ?
C01H C01I C011 118.3(4) . . ?
C01H C01I C01L 122.7(4) . . ?
C011 C01I C01L 119.1(4) . . ?
C01Q C01J C00Z 119.6(4) . . ?
C01Q C01J C01S 122.0(4) . . ?
C00Z C01J C01S 118.3(4) . . ?
C01S C01L C01I 122.1(4) . . ?
C01S C01L H01L 118.9 . . ?
C01I C01L H01L 118.9 . . ?
C018 C01Q C01J 121.0(5) . . ?
C018 C01Q H01Q 119.5 . . ?
C01J C01Q H01Q 119.5 . . ?
C01L C01S C01J 120.6(5) . . ?
C01L C01S H01S 119.7 . . ?
C01J C01S H01S 119.7 . . ?
C21 C20 C19 119.4(4) . . ?
C21 C20 H20 120.3 . . ?
C19 C20 H20 120.3 . . ?
C20 C21 C22 118.8(4) . . ?
C20 C21 H21 120.6 . . ?
C22 C21 H21 120.6 . . ?
C21 C22 C23 119.5(4) . . ?
C21 C22 H22 120.3 . . ?
C23 C22 H22 120.3 . . ?
N4 C23 C22 122.4(4) . . ?
N4 C23 C24 112.1(4) . . ?
C22 C23 C24 125.5(4) . . ?
N5 C24 N6 109.7(4) . . ?
N5 C24 C23 119.7(3) . . ?
N6 C24 C23 130.6(4) . . ?
C25 C26 N5 109.1(4) . . ?
C25 C26 H26 125.4 . . ?
N5 C26 H26 125.4 . . ?
N6 C27 H27A 109.5 . . ?
N6 C27 H27B 109.5 . . ?
H27A C27 H27B 109.5 . . ?
N6 C27 H27C 109.5 . . ?
H27A C27 H27C 109.5 . . ?
H27B C27 H27C 109.5 . . ?
O5 C28 Re2 179.1(7) . . ?
O6 C29 Re2 176.0(4) . . ?
O7 C30 Re2 175.0(4) . . ?
C26 C25 N6 107.2(4) . . ?
C26 C25 H25 126.4 . . ?
N6 C25 H25 126.4 . . ?

loop_
_geom_bond_atom_site_label_1
_geom_bond_atom_site_label_2
_geom_bond_distance
_geom_bond_site_symmetry_2
_geom_bond_publ_flag
Re1 C16 1.897(6) . ?
Re1 C17 1.902(8) . ?
Re1 C18 1.940(5) . ?
Re1 N2 2.135(4) . ?
Re1 N1 2.256(4) . ?
Re1 Cl1 2.4751(14) . ?
O1 C1 1.351(5) . ?
O1 H09 0.81(6) . ?
N1 C7 1.343(6) . ?
N1 C11 1.374(5) . ?
C1 C2 1.399(6) . ?
C1 C6 1.409(6) . ?
Cl2 Re2 2.4817(13) . ?
O2 C16 1.160(7) . ?
Re2 C28 1.907(6) . ?
Re2 C29 1.913(5) . ?
Re2 C30 1.918(4) . ?
Re2 N5 2.135(3) . ?
Re2 N4 2.233(4) . ?
N2 C12 1.344(6) . ?
N2 C14 1.385(6) . ?
C2 C3 1.383(6) . ?
C2 C19 1.497(6) . ?
O3 C17 1.151(8) . ?
N3 C12 1.362(6) . ?
N3 C13 1.368(6) . ?
N3 C15 1.463(6) . ?
C3 C4 1.400(5) . ?
C3 H3 0.9500 . ?
O4 C18 1.146(6) . ?
N4 C19 1.343(6) . ?
N4 C23 1.374(5) . ?
C4 C5 1.388(6) . ?
C4 C00J 1.495(6) . ?
N5 C24 1.330(5) . ?
N5 C26 1.362(5) . ?
O5 C28 1.157(6) . ?
C5 C6 1.390(6) . ?
C5 H5 0.9500 . ?
O6 C29 1.144(6) . ?
N6 C24 1.367(5) . ?
N6 C25 1.372(6) . ?
N6 C27 1.465(5) . ?
C6 C7 1.488(6) . ?
C7 C8 1.390(6) . ?
O7 C30 1.155(5) . ?
C8 C9 1.387(6) . ?
C8 H8 0.9500 . ?
C9 C10 1.381(7) . ?
C9 H9 0.9500 . ?
C00J C00M 1.403(6) . ?
C00J C00W 1.411(6) . ?
C00M C01H 1.381(6) . ?
C00M H00M 0.9500 . ?
C00W C011 1.420(6) . ?
C00W C014 1.448(6) . ?
C00Z C01J 1.413(6) . ?
C00Z C019 1.413(6) . ?
C00Z C011 1.432(6) . ?
C10 C11 1.403(6) . ?
C10 H10 0.9500 . ?
C011 C01I 1.415(6) . ?
C11 C12 1.458(7) . ?
C13 C14 1.360(7) . ?
C13 H13 0.9500 . ?
C014 C01E 1.352(6) . ?
C014 H014 0.9500 . ?
C14 H14 0.9500 . ?
C15 H15A 0.9800 . ?
C15 H15B 0.9800 . ?
C15 H15C 0.9800 . ?
C018 C01Q 1.387(7) . ?
C018 C01F 1.389(7) . ?
C018 H018 0.9500 . ?
C019 C01F 1.375(6) . ?
C019 C01E 1.427(6) . ?
C19 C20 1.404(6) . ?
C01E H01E 0.9500 . ?
C01F H01F 0.9500 . ?
C01H C01I 1.402(6) . ?
C01H H01H 0.9500 . ?
C01I C01L 1.433(6) . ?
C01J C01Q 1.387(7) . ?
C01J C01S 1.451(7) . ?
C01L C01S 1.338(7) . ?
C01L H01L 0.9500 . ?
C01Q H01Q 0.9500 . ?
C01S H01S 0.9500 . ?
C20 C21 1.377(6) . ?
C20 H20 0.9500 . ?
C21 C22 1.383(6) . ?
C21 H21 0.9500 . ?
C22 C23 1.389(6) . ?
C22 H22 0.9500 . ?
C23 C24 1.458(6) . ?
C26 C25 1.354(6) . ?
C26 H26 0.9500 . ?
C27 H27A 0.9800 . ?
C27 H27B 0.9800 . ?
C27 H27C 0.9800 . ?
C25 H25 0.9500 . ?
